data_7233727
loop_
_publ_author_name
'Molcanov, Kresimir'
'Milasinovic, Valentina'
'Ivic, Nives'
'Stilinovi\'c, Vladimir'
'Kolaric, Dinko'
'Kojic-Prodic, Biserka'

_publ_section_title
;
 Influence of organic cations on stacking of semiquinone radical anions
;
_journal_name_full CrystEngComm
_journal_paper_doi 10.1039/C9CE00919A
_journal_year 2019
_chemical_formula_moiety 'C6 Cl4 O2, C6 H9 N2'
_chemical_formula_sum 'C12 H9 Cl4 N2 O2'
_chemical_formula_weight 355.01
_space_group_IT_number 15
_space_group_name_Hall '-I 2ya'
_space_group_name_H-M_alt 'I 1 2/a 1'
_symmetry_cell_setting monoclinic
_symmetry_space_group_name_Hall '-I 2ya'
_symmetry_space_group_name_H-M 'I 1 2/a 1'
_atom_sites_solution_hydrogens geom
_audit_creation_date 2018-12-07T15:01:23-00:00
_audit_creation_method 'WinGX routine CIF_UPDATE'
_audit_update_record
;
2019-06-10 deposited with the CCDC.    2019-09-02 downloaded from the CCDC.
;
_cell_angle_alpha 90
_cell_angle_beta 102.602(8)
_cell_angle_gamma 90
_cell_formula_units_Z 8
_cell_length_a 18.7356(12)
_cell_length_b 7.1485(8)
_cell_length_c 21.1647(18)
_cell_measurement_reflns_used 1924
_cell_measurement_temperature 293(2)
_cell_measurement_theta_max 76.095
_cell_measurement_theta_min 4.271
_cell_volume 2766.3(4)
_computing_cell_refinement 'CrysAlisPro 1.171.38.43 (Rigaku OD, 2015)'
_computing_data_collection 'CrysAlisPro 1.171.38.43 (Rigaku OD, 2015)'
_computing_data_reduction 'CrysAlisPro 1.171.38.43 (Rigaku OD, 2015)'
_computing_structure_refinement 'SHELXL-2017/1 (Sheldrick, 2017)'
_diffrn_ambient_temperature 293(2)
_diffrn_detector_area_resol_mean 10.4323
_diffrn_measured_fraction_theta_full 0.995
_diffrn_measured_fraction_theta_max 0.973
_diffrn_measurement_device_type 'Xcalibur, Ruby, Nova'
_diffrn_measurement_method '\w scans'
_diffrn_radiation_monochromator mirror
_diffrn_radiation_type CuK\a
_diffrn_radiation_wavelength 1.54184
_diffrn_reflns_av_R_equivalents 0.0566
_diffrn_reflns_av_unetI/netI 0.0815
_diffrn_reflns_Laue_measured_fraction_full 0.995
_diffrn_reflns_Laue_measured_fraction_max 0.973
_diffrn_reflns_limit_h_max 23
_diffrn_reflns_limit_h_min -23
_diffrn_reflns_limit_k_max 8
_diffrn_reflns_limit_k_min -5
_diffrn_reflns_limit_l_max 26
_diffrn_reflns_limit_l_min -26
_diffrn_reflns_number 6397
_diffrn_reflns_point_group_measured_fraction_full 0.995
_diffrn_reflns_point_group_measured_fraction_max 0.973
_diffrn_reflns_theta_full 67.684
_diffrn_reflns_theta_max 76.813
_diffrn_reflns_theta_min 4.281
_diffrn_source 'micro-focus sealed X-ray tube'
_exptl_absorpt_coefficient_mu 7.808
_exptl_absorpt_correction_T_max 1
_exptl_absorpt_correction_T_min 0.49091
_exptl_absorpt_correction_type multi-scan
_exptl_absorpt_process_details
;
        CrysAlisPro 1.171.38.43 (Rigaku Oxford Diffraction, 2015)
        Empirical absorption correction using spherical harmonics,
 implemented in SCALE3 ABSPACK scaling algorithm.
;
_exptl_crystal_colour black
_exptl_crystal_density_diffrn 1.705
_exptl_crystal_description needle
_exptl_crystal_F_000 1432
_exptl_crystal_recrystallization_method 'Re-crystallisation from solvent: acetone'
_exptl_crystal_size_max 0.25
_exptl_crystal_size_mid 0.03
_exptl_crystal_size_min 0.01
_refine_diff_density_max 0.556
_refine_diff_density_min -0.423
_refine_diff_density_rms 0.092
_refine_ls_extinction_method none
_refine_ls_goodness_of_fit_ref 1.101
_refine_ls_hydrogen_treatment constr
_refine_ls_matrix_type full
_refine_ls_number_parameters 181
_refine_ls_number_reflns 2836
_refine_ls_number_restraints 0
_refine_ls_restrained_S_all 1.101
_refine_ls_R_factor_all 0.0871
_refine_ls_R_factor_gt 0.0683
_refine_ls_shift/su_max 0
_refine_ls_shift/su_mean 0
_refine_ls_structure_factor_coef Fsqd
_refine_ls_weighting_details 'w=1/[\s^2^(Fo^2^)+(0.1175P)^2^] where P=(Fo^2^+2Fc^2^)/3'
_refine_ls_weighting_scheme calc
_refine_ls_wR_factor_ref 0.2296
_reflns_number_gt 1979
_reflns_number_total 2836
_reflns_threshold_expression 'I > 2\s(I)'
_cod_data_source_file c9ce00919a2.cif
_cod_data_source_block s135
_cod_original_sg_symbol_H-M 'I 2/a'
_cod_database_code 7233727

loop_
_space_group_symop_id
_space_group_symop_operation_xyz
1 x,y,z
2 1/2-x,y,-z
3 -x,-y,-z
4 1/2+x,-y,z
5 1/2+x,1/2+y,1/2+z
6 -x,1/2+y,1/2-z
7 1/2-x,1/2-y,1/2-z
8 x,1/2-y,1/2+z

loop_
_atom_site_label
_atom_site_fract_x
_atom_site_fract_y
_atom_site_fract_z
_atom_site_U_iso_or_equiv
_atom_site_adp_type
_atom_site_calc_flag
_atom_site_occupancy
_atom_site_type_symbol
Cl1 0.38722(5) 0.4188(2) 0.20300(6) 0.0726(4) Uani d 1 Cl
Cl2 0.26157(7) 0.4987(2) 0.08014(6) 0.0684(4) Uani d 1 Cl
Cl3 0.06943(6) 0.5638(2) 0.23450(7) 0.0798(5) Uani d 1 Cl
Cl4 0.19580(7) 0.4938(2) 0.35615(5) 0.0695(4) Uani d 1 Cl
O1 0.33356(14) 0.3885(5) 0.32206(14) 0.0579(8) Uani d 1 O
O2 0.11954(17) 0.5533(5) 0.11254(16) 0.0625(8) Uani d 1 O
C1 0.28453(19) 0.4330(6) 0.2741(2) 0.0487(9) Uani d 1 C
C2 0.2982(2) 0.4445(6) 0.2093(2) 0.0502(9) Uani d 1 C
C3 0.2438(2) 0.4841(6) 0.1564(2) 0.0489(9) Uani d 1 C
C4 0.1690(2) 0.5160(6) 0.1612(2) 0.0510(9) Uani d 1 C
C5 0.1566(2) 0.5147(6) 0.2261(2) 0.0525(10) Uani d 1 C
C6 0.2114(2) 0.4771(6) 0.2790(2) 0.0496(9) Uani d 1 C
N1 0.0483(2) 0.6045(7) 0.4259(2) 0.0692(11) Uani d 1 N
N2 -0.0416(2) 0.3982(7) 0.3789(2) 0.0752(12) Uani d 1 N
H2A -0.063288 0.484074 0.353313 0.09 Uiso calc 1 H
H2B -0.059634 0.287139 0.3768 0.09 Uiso calc 1 H
C7 0.0193(2) 0.4367(7) 0.4214(2) 0.0584(10) Uani d 1 C
C8 0.0549(3) 0.2963(13) 0.4627(3) 0.098(2) Uani d 1 C
H8 0.036491 0.175053 0.458536 0.117 Uiso calc 1 H
C9 0.1153(5) 0.334(2) 0.5083(4) 0.139(5) Uani d 1 C
H9 0.137695 0.244073 0.537817 0.167 Uiso calc 1 H
C10 0.1418(4) 0.511(2) 0.5090(4) 0.153(6) Uani d 1 C
H10 0.185194 0.538294 0.538301 0.183 Uiso calc 1 H
C11 0.1099(3) 0.6460(14) 0.4707(3) 0.104(3) Uani d 1 C
H11 0.12904 0.766486 0.474283 0.124 Uiso calc 1 H
C12 0.0146(4) 0.7449(10) 0.3814(4) 0.096(2) Uani d 1 C
H12C 0.04151 0.859736 0.390311 0.144 Uiso calc 1 H
H12B 0.014455 0.705292 0.33798 0.144 Uiso calc 1 H
H12A -0.034752 0.764175 0.38578 0.144 Uiso calc 1 H

loop_
_atom_site_aniso_label
_atom_site_aniso_U_11
_atom_site_aniso_U_22
_atom_site_aniso_U_33
_atom_site_aniso_U_12
_atom_site_aniso_U_13
_atom_site_aniso_U_23
Cl1 0.0322(5) 0.1152(11) 0.0696(7) -0.0122(5) 0.0091(4) 0.0080(7)
Cl2 0.0614(6) 0.0959(9) 0.0477(6) -0.0077(6) 0.0112(5) 0.0101(5)
Cl3 0.0482(6) 0.1202(11) 0.0688(7) 0.0357(6) 0.0080(5) -0.0022(7)
Cl4 0.0589(6) 0.1022(10) 0.0457(6) 0.0121(6) 0.0076(4) -0.0132(5)
O1 0.0362(12) 0.084(2) 0.0464(14) -0.0048(13) -0.0068(10) 0.0010(15)
O2 0.0515(15) 0.0762(19) 0.0517(16) 0.0142(14) -0.0065(13) 0.0069(16)
C1 0.0355(16) 0.059(2) 0.0461(19) -0.0055(15) -0.0027(14) -0.0023(18)
C2 0.0327(15) 0.063(2) 0.051(2) -0.0090(15) 0.0018(14) -0.0008(19)
C3 0.0446(19) 0.058(2) 0.0430(18) -0.0048(15) 0.0064(15) 0.0040(17)
C4 0.0435(19) 0.052(2) 0.051(2) 0.0043(15) -0.0038(16) 0.0020(18)
C5 0.0384(17) 0.064(2) 0.052(2) 0.0103(16) 0.0031(16) -0.0017(19)
C6 0.0456(19) 0.059(2) 0.0424(19) 0.0022(16) 0.0047(15) -0.0045(17)
N1 0.0543(19) 0.089(3) 0.065(2) -0.011(2) 0.0145(18) -0.006(2)
N2 0.058(2) 0.073(3) 0.080(3) -0.0035(19) -0.016(2) -0.001(2)
C7 0.0398(18) 0.082(3) 0.053(2) 0.0025(18) 0.0086(16) -0.007(2)
C8 0.071(3) 0.156(7) 0.066(3) 0.049(4) 0.015(3) 0.009(4)
C9 0.091(5) 0.248(14) 0.082(5) 0.088(7) 0.026(4) 0.060(7)
C10 0.060(4) 0.33(2) 0.063(4) 0.019(7) 0.001(3) 0.003(8)
C11 0.064(3) 0.165(7) 0.083(4) -0.039(4) 0.019(3) -0.042(5)
C12 0.105(5) 0.086(4) 0.104(5) -0.006(4) 0.040(4) 0.006(4)

loop_
_atom_type_symbol
_atom_type_description
_atom_type_scat_dispersion_real
_atom_type_scat_dispersion_imag
_atom_type_scat_source
C C 0.0181 0.0091 'International Tables Vol C Tables 4.2.6.8 and 6.1.1.4'
H H 0 0 'International Tables Vol C Tables 4.2.6.8 and 6.1.1.4'
N N 0.0311 0.018 'International Tables Vol C Tables 4.2.6.8 and 6.1.1.4'
O O 0.0492 0.0322 'International Tables Vol C Tables 4.2.6.8 and 6.1.1.4'
Cl Cl 0.3639 0.7018 'International Tables Vol C Tables 4.2.6.8 and 6.1.1.4'

loop_
_geom_angle_atom_site_label_1
_geom_angle_atom_site_label_2
_geom_angle_atom_site_label_3
_geom_angle
O1 C1 C6 122.7(4)
O1 C1 C2 122.1(3)
C6 C1 C2 115.2(3)
C3 C2 C1 122.1(4)
C3 C2 Cl1 121.5(3)
C1 C2 Cl1 116.3(3)
C2 C3 C4 122.4(4)
C2 C3 Cl2 121.2(3)
C4 C3 Cl2 116.4(3)
O2 C4 C5 122.7(4)
O2 C4 C3 122.0(4)
C5 C4 C3 115.2(4)
C6 C5 C4 122.1(4)
C6 C5 Cl3 121.1(4)
C4 C5 Cl3 116.8(3)
C5 C6 C1 122.9(4)
C5 C6 Cl4 120.5(3)
C1 C6 Cl4 116.6(3)
C7 N1 C11 121.8(6)
C7 N1 C12 118.6(5)
C11 N1 C12 119.6(7)
C7 N2 H2A 120
C7 N2 H2B 120
H2A N2 H2B 120
N1 C7 N2 121.6(5)
N1 C7 C8 118.4(5)
N2 C7 C8 120.0(6)
C9 C8 C7 121.0(9)
C9 C8 H8 119.5
C7 C8 H8 119.5
C8 C9 C10 116.3(9)
C8 C9 H9 121.9
C10 C9 H9 121.9
C11 C10 C9 124.1(8)
C11 C10 H10 117.9
C9 C10 H10 117.9
C10 C11 N1 118.2(9)
C10 C11 H11 120.9
N1 C11 H11 120.9
N1 C12 H12C 109.5
N1 C12 H12B 109.5
H12C C12 H12B 109.5
N1 C12 H12A 109.5
H12C C12 H12A 109.5
H12B C12 H12A 109.5

loop_
_geom_bond_atom_site_label_1
_geom_bond_atom_site_label_2
_geom_bond_distance
Cl1 C2 1.712(4)
Cl2 C3 1.721(4)
Cl3 C5 1.717(4)
Cl4 C6 1.725(4)
O1 C1 1.253(5)
O2 C4 1.254(5)
C1 C6 1.431(5)
C1 C2 1.450(6)
C2 C3 1.369(6)
C3 C4 1.446(6)
C4 C5 1.442(6)
C5 C6 1.371(6)
N1 C7 1.312(7)
N1 C11 1.356(7)
N1 C12 1.427(8)
N2 C7 1.319(6)
N2 H2A 0.86
N2 H2B 0.86
C7 C8 1.401(9)
C8 C9 1.345(12)
C8 H8 0.93
C9 C10 1.356(17)
C9 H9 0.93
C10 C11 1.318(16)
C10 H10 0.93
C11 H11 0.93
C12 H12C 0.96
C12 H12B 0.96
C12 H12A 0.96

loop_
_geom_torsion_atom_site_label_1
_geom_torsion_atom_site_label_2
_geom_torsion_atom_site_label_3
_geom_torsion_atom_site_label_4
_geom_torsion
O1 C1 C2 C3 176.7(4)
C6 C1 C2 C3 -3.7(6)
O1 C1 C2 Cl1 -6.8(6)
C6 C1 C2 Cl1 172.8(3)
C1 C2 C3 C4 -0.4(6)
Cl1 C2 C3 C4 -176.7(3)
C1 C2 C3 Cl2 179.5(3)
Cl1 C2 C3 Cl2 3.2(5)
C2 C3 C4 O2 179.6(4)
Cl2 C3 C4 O2 -0.4(6)
C2 C3 C4 C5 3.7(6)
Cl2 C3 C4 C5 -176.2(3)
O2 C4 C5 C6 -178.8(4)
C3 C4 C5 C6 -3.0(6)
O2 C4 C5 Cl3 1.0(6)
C3 C4 C5 Cl3 176.8(3)
C4 C5 C6 C1 -1.2(7)
Cl3 C5 C6 C1 179.1(3)
C4 C5 C6 Cl4 175.3(3)
Cl3 C5 C6 Cl4 -4.5(6)
O1 C1 C6 C5 -175.9(4)
C2 C1 C6 C5 4.4(6)
O1 C1 C6 Cl4 7.5(6)
C2 C1 C6 Cl4 -172.1(3)
C11 N1 C7 N2 178.2(5)
C12 N1 C7 N2 -3.2(7)
C11 N1 C7 C8 -2.3(7)
C12 N1 C7 C8 176.3(5)
N1 C7 C8 C9 3.4(8)
N2 C7 C8 C9 -177.0(6)
C7 C8 C9 C10 -4.1(12)
C8 C9 C10 C11 3.9(15)
C9 C10 C11 N1 -2.9(14)
C7 N1 C11 C10 2.0(9)
C12 N1 C11 C10 -176.6(7)
